data_2000146
loop_
_publ_author_name
'Blaser, D.'
'Stoeckli-Evans, H.'

_publ_section_title
;
 Structure of pannarin: a natural depsidone
;
_journal_issue 12
_journal_name_full 'Acta Crystallographica Section C'
_journal_page_first 2624
_journal_page_last 2626
_journal_paper_doi 10.1107/S010827019100776X
_journal_volume 47
_journal_year 1991
_chemical_formula_sum 'C18 H15 Cl O6'
_chemical_formula_weight 362.8
_symmetry_cell_setting monoclinic
_symmetry_space_group_name_Hall '-P 2ybc'
_symmetry_space_group_name_H-M 'P 1 21/c 1'
_cell_angle_alpha 90
_cell_angle_beta 95.090(10)
_cell_angle_gamma 90
_cell_formula_units_Z 4
_cell_length_a 4.3010(10)
_cell_length_b 22.832(3)
_cell_length_c 16.531(2)
_cell_volume 1616.9(5)
_diffrn_radiation_type Mo
_diffrn_radiation_wavelength 0.71073
_exptl_absorpt_coefficient_mu 0.26
_exptl_crystal_density_diffrn 1.490
_exptl_crystal_density_meas 1.44
_exptl_crystal_F_000 752
_cod_data_source_file ha0068.cif
_cod_data_source_block ha0068a
_cod_original_cell_volume 1616.9
_cod_original_formula_sum 'C18 H15 Cl1 O6'
_cod_database_code 2000146

loop_
_atom_site_label
_atom_site_fract_x
_atom_site_fract_y
_atom_site_fract_z
Cl .1646(3) .62328(5) .23629(7)
O(1) -.6872(7) .46650(13) .09701(17)
O(2) -.4619(6) .38215(12) .11418(16)
O(3) -.2373(6) .38003(11) .27841(14)
O(4) .2806(10) .45658(15) .4617(2)
O(5) .2979(9) .55288(14) .3765(2)
O(6) .1567(7) .22248(13) .05423(16)
C(1) -.2510(8) .46678(17) .1946(2)
C(2) -.1500(9) .43802(16) .2658(2)
C(3) .0251(10) .46512(17) .3303(2)
C(4) .1228(10) .52369(17) .3190(3)
C(5) .0320(10) .55209(16) .2462(2)
C(6) -.1516(9) .52556(17) .1839(2)
C(7) -.2266(8) .34347(16) .1422(2)
C(8) -.1298(9) .30498(17) .0843(2)
C(9) .0726(9) .26027(15) .1131(3)
C(10) .1762(11) .25598(18) .1940(3)
C(11) .0811(9) .29599(16) .2510(2)
C(12) -.1215(9) .34009(16) .2232(2)
C(13) -.4742(10) .44028(18) .1327(2)
C(14) .1064(13) .4362(2) .4070(3)
C(15) -.2276(17) .5580(3) .1057(3)
C(16) -.2517(14) .3095(3) -.0034(3)
C(17) .3473(15) .1733(2) .0790(4)
C(18) .1955(15) .2890(3) .3391(3)
H(O5) .362(14) .527(3) .410(4)
H(10) .312(9) .2264(18) .212(3)
H(14) .004(10) .398(2) .412(3)
H(15A) -.408(14) .577(3) .105(3)
H(15B) -.261(14) .532(3) .063(4)
H(15C) -.081(15) .581(3) .101(4)
H(16A) -.088(12) .313(2) -.033(3)
H(16B) -.379(13) .343(3) -.014(3)
H(16C) -.338(17) .278(3) -.027(5)
H(17A) .535(10) .1865(17) .108(2)
H(17B) .251(11) .151(2) .114(3)
H(17C) .383(11) .150(2) .026(3)
H(18A) .268(14) .252(3) .348(4)
H(18B) .349(11) .318(2) .352(3)
H(18C) .025(12) .299(2) .373(3)

loop_
_geom_bond_atom_site_label_1
_geom_bond_atom_site_label_2
_geom_bond_distance
Cl C(5) 1.735(4)
O(1) C(13) 1.204(5)
O(2) C(7) 1.391(4)
O(2) C(13) 1.364(5)
O(3) C(2) 1.397(4)
O(3) C(12) 1.412(5)
O(4) C(14) 1.215(6)
O(5) C(4) 1.338(5)
O(6) C(9) 1.373(5)
O(6) C(17) 1.428(6)
C(1) C(2) 1.383(5)
C(1) C(6) 1.424(5)
C(1) C(13) 1.470(6)
C(2) C(3) 1.395(5)
C(3) C(4) 1.419(6)
C(3) C(14) 1.445(6)
C(4) C(5) 1.392(6)
C(5) C(6) 1.381(6)
C(6) C(15) 1.500(6)
C(7) C(8) 1.390(5)
C(7) C(12) 1.376(5)
C(8) C(9) 1.397(5)
C(8) C(16) 1.501(6)
C(9) C(10) 1.376(6)
C(10) C(11) 1.399(6)
C(11) C(12) 1.384(5)
C(11) C(18) 1.504(6)
O(5) H(O5) .83(6)
